data_1575183
loop_
_publ_author_name
'McDonald, Peter W.'
'Goerigk, Lars'
'Ritchie, Chris'

_publ_section_title
;
 Planarisation or a twist? Using steric engineering to unlock the origin
 of mechanofluorochromic red-shifts.
;
_journal_issue 34
_journal_name_full 'Chemical science'
_journal_page_first 15320
_journal_page_last 15332
_journal_paper_doi 10.1039/d5sc04257g
_journal_volume 16
_journal_year 2025
_chemical_formula_moiety 'C24 H18 F4 N2 O2'
_chemical_formula_sum 'C24 H18 F4 N2 O2'
_chemical_formula_weight 442.40
_chemical_name_systematic
2-(4-(diphenylamino)-3,5-dimethylpyridin-1-ium-1-yl)-4,4,5,5-tetrafluoro-3-oxocyclopent-1-en-1-olate
_space_group_crystal_system monoclinic
_space_group_IT_number 14
_space_group_name_Hall '-P 2ybc'
_space_group_name_H-M_alt 'P 1 21/c 1'
_atom_sites_solution_hydrogens geom
_atom_sites_solution_primary dual
_audit_creation_date 2025-05-25
_audit_creation_method
;
Olex2 1.5
(compiled 2025.04.05 svn.rf049d14d for OlexSys, GUI svn.r7224)
;
_audit_update_record
;
2025-06-06 deposited with the CCDC.	2025-07-18 downloaded from the CCDC.
;
_cell_angle_alpha 90
_cell_angle_beta 95.4390(10)
_cell_angle_gamma 90
_cell_formula_units_Z 4
_cell_length_a 11.60080(10)
_cell_length_b 17.7066(2)
_cell_length_c 9.86380(10)
_cell_measurement_reflns_used 12814
_cell_measurement_temperature 123.03(10)
_cell_measurement_theta_max 79.4180
_cell_measurement_theta_min 3.8010
_cell_volume 2017.01(4)
_computing_cell_refinement 'CrysAlisPro 1.171.42.70a (Rigaku OD, 2022)'
_computing_data_collection 'CrysAlisPro 1.171.42.70a (Rigaku OD, 2022)'
_computing_data_reduction 'CrysAlisPro 1.171.42.70a (Rigaku OD, 2022)'
_computing_molecular_graphics 'Olex2 1.5 (Dolomanov et al., 2009)'
_computing_publication_material 'Olex2 1.5 (Dolomanov et al., 2009)'
_computing_structure_refinement 'SHELXL 2019/3 (Sheldrick, 2015)'
_computing_structure_solution 'SHELXT  (Sheldrick, 2015)'
_diffrn_ambient_environment N~2~
_diffrn_ambient_temperature 123.03(10)
_diffrn_detector 'Hybrid Pixel Array Detector'
_diffrn_detector_area_resol_mean 10.0000
_diffrn_detector_type HyPix
_diffrn_measured_fraction_theta_full 1.000
_diffrn_measured_fraction_theta_max 0.981
_diffrn_measurement_details
;
List of Runs (angles in degrees, time in seconds):

  # Type    Start    End  Width  t~exp~   \w     \q     \k     \f   Frames
#--------------------------------------------------------------------------
  1  \w    -80.00 -18.00   0.50    1.00    --  -90.00  93.00  70.00  124
  2  \w    -68.00 -17.00   0.50    1.00    --  -90.00  30.00 -60.00  102
  3  \w    -77.00  21.00   0.50    0.22    --  -50.51  93.00  70.00  196
  4  \w    -99.00 -44.00   0.50    0.22    --  -50.51   0.00  90.00  110
  5  \w   -161.00 -83.00   0.50    1.00    --  -90.00 -93.00 -41.00  156
  6  \w   -119.00 -73.00   0.50    0.22    --  -50.51-125.00-150.00   92
  7  \w   -119.00 -73.00   0.50    0.22    --  -50.51-125.00  30.00   92
  8  \w   -119.00 -73.00   0.50    0.22    --  -50.51-125.00 120.00   92
  9  \w     43.00  82.00   0.50    1.00    --  111.50 -77.00   0.00   78
 10  \w     43.00  71.00   0.50    1.00    --  111.50 -45.00  90.00   56
 11  \w     99.00 128.00   0.50    1.00    --  111.50 -77.00   0.00   58
 12  \w     44.00  76.00   0.50    1.00    --  111.50 -45.00 -90.00   64
 13  \w     41.00  66.00   0.50    1.00    --  111.50 -45.00-150.00   50
 14  \w     46.00  76.00   0.50    1.00    --  111.50 -45.00-120.00   60
 15  \w     41.00  74.00   0.50    1.00    --  111.50 -45.00 -60.00   66
 16  \w     40.00  66.00   0.50    1.00    --  111.50 -30.00-150.00   52
 17  \w     40.00  65.00   0.50    1.00    --  111.50 -30.00-180.00   50
 18  \w     40.00  66.00   0.50    1.00    --  111.50 -30.00  30.00   52
 19  \w     40.00  66.00   0.50    1.00    --  111.50 -30.00   0.00   52
 20  \w     40.00  65.00   0.50    1.00    --  111.50 -30.00 -60.00   50
 21  \w     40.00  65.00   0.50    1.00    --  111.50 -30.00 -30.00   50
 22  \w     40.00  66.00   0.50    1.00    --  111.50 -30.00 120.00   52
 23  \w     63.00 118.00   0.50    1.00    --  111.50   0.00  60.00  110
 24  \w    106.00 152.00   0.50    1.00    --  111.50  93.00  70.00   92
 25  \w    138.00 167.00   0.50    1.00    --  111.50  45.00-150.00   58
 26  \w    104.00 129.00   0.50    1.00    --  111.50  45.00-150.00   50
 27  \w     63.00 115.00   0.50    1.00    --  111.50   0.00 -90.00  104
 28  \w     41.00 106.00   0.50    1.00    --  111.50 -93.00 -41.00  130
 29  \w     41.00 106.00   0.50    1.00    --  111.50 -94.00  30.00  130
 30  \w     41.00 101.00   0.50    1.00    --  111.50 -94.00 120.00  120
 31  \w    -13.00  78.00   0.50    0.22    --   50.51 -93.00 -41.00  182
 32  \w     34.00  93.00   0.50    0.22    --   50.51-125.00-150.00  118
 33  \w     41.00  82.00   0.50    1.00    --  111.50 -94.00-180.00   82
;
_diffrn_measurement_device 'four-circle diffractometer'
_diffrn_measurement_device_type 'XtaLAB Synergy, Dualflex, HyPix'
_diffrn_measurement_method '\w scans'
_diffrn_orient_matrix_type 'CrysAlisPro convention (1999,Acta A55,543-557)'
_diffrn_orient_matrix_UB_11 0.0301859000
_diffrn_orient_matrix_UB_12 0.0777257000
_diffrn_orient_matrix_UB_13 0.0639237000
_diffrn_orient_matrix_UB_21 -0.1298093000
_diffrn_orient_matrix_UB_22 0.0195101000
_diffrn_orient_matrix_UB_23 -0.0066273000
_diffrn_orient_matrix_UB_31 -0.0056468000
_diffrn_orient_matrix_UB_32 -0.0338424000
_diffrn_orient_matrix_UB_33 0.1431584000
_diffrn_radiation_monochromator mirror
_diffrn_radiation_probe x-ray
_diffrn_radiation_type 'Cu K\a'
_diffrn_radiation_wavelength 1.54184
_diffrn_reflns_av_R_equivalents 0.0416
_diffrn_reflns_av_unetI/netI 0.0304
_diffrn_reflns_Laue_measured_fraction_full 1.000
_diffrn_reflns_Laue_measured_fraction_max 0.981
_diffrn_reflns_limit_h_max 14
_diffrn_reflns_limit_h_min -14
_diffrn_reflns_limit_k_max 22
_diffrn_reflns_limit_k_min -22
_diffrn_reflns_limit_l_max 12
_diffrn_reflns_limit_l_min -8
_diffrn_reflns_number 21537
_diffrn_reflns_point_group_measured_fraction_full 1.000
_diffrn_reflns_point_group_measured_fraction_max 0.981
_diffrn_reflns_theta_full 67.684
_diffrn_reflns_theta_max 80.304
_diffrn_reflns_theta_min 3.828
_diffrn_source 'micro-focus sealed X-ray tube'
_diffrn_source_type 'PhotonJet (Cu) X-ray Source'
_exptl_absorpt_coefficient_mu 1.014
_exptl_absorpt_correction_T_max 1.00000
_exptl_absorpt_correction_T_min 0.58185
_exptl_absorpt_correction_type multi-scan
_exptl_absorpt_process_details
;
CrysAlisPro 1.171.42.70a (Rigaku Oxford Diffraction, 2022)
Empirical absorption correction using spherical harmonics,
implemented in SCALE3 ABSPACK scaling algorithm.
;
_exptl_crystal_colour 'clear yellowish yellow'
_exptl_crystal_colour_lustre clear
_exptl_crystal_colour_modifier yellowish
_exptl_crystal_colour_primary yellow
_exptl_crystal_density_diffrn 1.457
_exptl_crystal_description irregular
_exptl_crystal_F_000 912
_exptl_crystal_preparation oil
_exptl_crystal_recrystallization_method dichloromethane/methanol
_exptl_crystal_size_max 0.1
_exptl_crystal_size_mid 0.07
_exptl_crystal_size_min 0.05
_refine_diff_density_max 0.472
_refine_diff_density_min -0.409
_refine_diff_density_rms 0.050
_refine_ls_extinction_coef 0.0005(2)
_refine_ls_extinction_expression Fc^*^=kFc[1+0.001xFc^2^\l^3^/sin(2\q)]^-1/4^
_refine_ls_extinction_method 'SHELXL-2019/2 (Sheldrick 2019)'
_refine_ls_goodness_of_fit_ref 1.035
_refine_ls_hydrogen_treatment constr
_refine_ls_matrix_type full
_refine_ls_number_parameters 292
_refine_ls_number_reflns 4328
_refine_ls_number_restraints 0
_refine_ls_restrained_S_all 1.035
_refine_ls_R_factor_all 0.0525
_refine_ls_R_factor_gt 0.0468
_refine_ls_shift/su_max 0.000
_refine_ls_shift/su_mean 0.000
_refine_ls_structure_factor_coef Fsqd
_refine_ls_weighting_details 'w=1/[\s^2^(Fo^2^)+(0.0588P)^2^+1.3116P] where P=(Fo^2^+2Fc^2^)/3'
_refine_ls_weighting_scheme calc
_refine_ls_wR_factor_gt 0.1255
_refine_ls_wR_factor_ref 0.1300
_reflns_Friedel_coverage 0.000
_reflns_number_gt 3817
_reflns_number_total 4328
_reflns_threshold_expression 'I > 2\s(I)'
_cod_data_source_file d5sc04257g2.cif
_cod_data_source_block pm3_24_dcm_meoh_a_pre_auto
_cod_depositor_comments 'Adding full bibliography for 1575172--1575185.cif.'
_cod_database_code 1575183
_shelx_shelxl_version_number 2019/3
_chemical_oxdiff_formula C22H18F4N2O2
_chemical_oxdiff_usercomment 'yellow block'
_shelx_space_group_comment
;
The symmetry employed for this shelxl refinement is uniquely defined
by the following loop, which should always be used as a source of
symmetry information in preference to the above space-group names.
They are only intended as comments.
;
_shelx_estimated_absorpt_t_max 0.951
_shelx_estimated_absorpt_t_min 0.905
_olex2_refinement_description
;
1. Fixed Uiso
 At 1.2 times of:
  All C(H) groups
 At 1.5 times of:
  All C(H,H,H) groups
2.a Aromatic/amide H refined with riding coordinates:
 C16(H16), C8(H8), C15(H15), C12(H12), C2(H2), C4(H4), C9(H9), C1(H1),
 C11(H11), C5(H5), C6(H6), C10(H10)
2.b Idealised Me refined as rotating group:
 C19(H19A,H19B,H19C), C18(H18A,H18B,H18C)
;
_olex2_exptl_crystal_mounting_method oil
_olex2_submission_original_sample_id '5a 123 K'
_olex2_submission_special_instructions 'No special instructions were received'
_oxdiff_exptl_absorpt_empirical_details
;
Empirical correction (ABSPACK) includes:
- Absorption correction using spherical harmonics
- Frame scaling
;
_oxdiff_exptl_absorpt_empirical_full_max 1.692
_oxdiff_exptl_absorpt_empirical_full_min 0.736

loop_
_space_group_symop_operation_xyz
'x, y, z'
'-x, y+1/2, -z+1/2'
'-x, -y, -z'
'x, -y-1/2, z-1/2'

loop_
_atom_site_label
_atom_site_type_symbol
_atom_site_fract_x
_atom_site_fract_y
_atom_site_fract_z
_atom_site_U_iso_or_equiv
_atom_site_adp_type
_atom_site_occupancy
_atom_site_site_symmetry_order
_atom_site_calc_flag
_atom_site_refinement_flags_posn
_atom_site_refinement_flags_adp
_atom_site_refinement_flags_occupancy
_atom_site_disorder_assembly
_atom_site_disorder_group
F2 F 0.55582(11) 0.84614(6) 1.03318(15) 0.0506(3) Uani 1 1 d . . . . .
F1 F 0.38178(10) 0.75799(7) 0.99843(15) 0.0523(3) Uani 1 1 d . . . . .
O1 O 0.43550(12) 0.59694(7) 1.02830(14) 0.0379(3) Uani 1 1 d . . . . .
O2 O 0.75137(12) 0.76074(7) 0.97415(16) 0.0417(3) Uani 1 1 d . . . . .
F3 F 0.62543(14) 0.78712(9) 1.21462(14) 0.0638(4) Uani 1 1 d . . . . .
F4 F 0.42705(16) 0.72442(7) 1.20739(15) 0.0678(5) Uani 1 1 d . . . . .
N1 N 0.82340(11) 0.45389(7) 0.65751(13) 0.0249(3) Uani 1 1 d . . . . .
N2 N 0.66851(12) 0.60227(7) 0.91222(14) 0.0259(3) Uani 1 1 d . . . . .
C13 C 0.77063(13) 0.50424(8) 0.74437(16) 0.0238(3) Uani 1 1 d . . . . .
C7 C 0.88344(13) 0.39098(9) 0.71893(16) 0.0243(3) Uani 1 1 d . . . . .
C16 C 0.60139(14) 0.55629(9) 0.82825(16) 0.0257(3) Uani 1 1 d . . . . .
H16 H 0.519557 0.558612 0.828061 0.031 Uiso 1 1 calc R U . . .
C3 C 0.79596(13) 0.46103(9) 0.51457(16) 0.0250(3) Uani 1 1 d . . . . .
C17 C 0.64987(14) 0.50613(9) 0.74294(16) 0.0248(3) Uani 1 1 d . . . . .
C14 C 0.84051(14) 0.55087(9) 0.83326(17) 0.0269(3) Uani 1 1 d . . . . .
C8 C 0.84710(14) 0.35970(9) 0.83728(17) 0.0278(3) Uani 1 1 d . . . . .
H8 H 0.780966 0.379493 0.874823 0.033 Uiso 1 1 calc R U . . .
C15 C 0.78594(14) 0.59939(9) 0.91667(17) 0.0284(3) Uani 1 1 d . . . . .
H15 H 0.831314 0.631258 0.978131 0.034 Uiso 1 1 calc R U . . .
C12 C 0.97992(14) 0.36084(10) 0.66360(18) 0.0303(4) Uani 1 1 d . . . . .
H12 H 1.005438 0.381881 0.583034 0.036 Uiso 1 1 calc R U . . .
C2 C 0.77982(14) 0.53290(10) 0.45795(18) 0.0301(4) Uani 1 1 d . . . . .
H2 H 0.790271 0.576375 0.514215 0.036 Uiso 1 1 calc R U . . .
C4 C 0.78161(14) 0.39755(10) 0.43052(18) 0.0303(4) Uani 1 1 d . . . . .
H4 H 0.792648 0.348378 0.468037 0.036 Uiso 1 1 calc R U . . .
C19 C 0.57300(14) 0.45403(10) 0.65606(18) 0.0293(3) Uani 1 1 d . . . . .
H19A H 0.574738 0.467892 0.560090 0.044 Uiso 1 1 calc R U . . .
H19B H 0.493549 0.458075 0.681334 0.044 Uiso 1 1 calc R U . . .
H19C H 0.600338 0.401973 0.669819 0.044 Uiso 1 1 calc R U . . .
C20 C 0.61397(15) 0.65909(9) 0.98728(17) 0.0284(3) Uani 1 1 d . . . . .
C21 C 0.50246(16) 0.65088(10) 1.03155(17) 0.0310(4) Uani 1 1 d . . . . .
C24 C 0.66155(15) 0.73223(10) 1.00689(18) 0.0312(4) Uani 1 1 d . . . . .
C9 C 0.90770(16) 0.29942(10) 0.90060(19) 0.0341(4) Uani 1 1 d . . . . .
H9 H 0.883698 0.278865 0.982337 0.041 Uiso 1 1 calc R U . . .
C23 C 0.57739(17) 0.77683(10) 1.08568(19) 0.0352(4) Uani 1 1 d . . . . .
C1 C 0.74846(15) 0.54083(11) 0.31920(19) 0.0360(4) Uani 1 1 d . . . . .
H1 H 0.736766 0.589840 0.281156 0.043 Uiso 1 1 calc R U . . .
C11 C 1.03846(15) 0.29994(11) 0.7269(2) 0.0368(4) Uani 1 1 d . . . . .
H11 H 1.103594 0.279162 0.688646 0.044 Uiso 1 1 calc R U . . .
C18 C 0.97006(15) 0.55142(11) 0.8338(2) 0.0363(4) Uani 1 1 d . . . . .
H18A H 1.001134 0.502280 0.864899 0.054 Uiso 1 1 calc R U . . .
H18B H 1.002617 0.591074 0.895286 0.054 Uiso 1 1 calc R U . . .
H18C H 0.990942 0.561272 0.741426 0.054 Uiso 1 1 calc R U . . .
C5 C 0.75117(15) 0.40663(11) 0.29199(19) 0.0360(4) Uani 1 1 d . . . . .
H5 H 0.741934 0.363403 0.234949 0.043 Uiso 1 1 calc R U . . .
C6 C 0.73410(15) 0.47791(12) 0.23587(19) 0.0380(4) Uani 1 1 d . . . . .
H6 H 0.712720 0.483604 0.141047 0.046 Uiso 1 1 calc R U . . .
C10 C 1.00275(16) 0.26934(10) 0.8449(2) 0.0376(4) Uani 1 1 d . . . . .
H10 H 1.043321 0.227801 0.887670 0.045 Uiso 1 1 calc R U . . .
C22 C 0.46815(18) 0.72854(10) 1.0856(2) 0.0382(4) Uani 1 1 d . . . . .

loop_
_atom_site_aniso_label
_atom_site_aniso_U_11
_atom_site_aniso_U_22
_atom_site_aniso_U_33
_atom_site_aniso_U_23
_atom_site_aniso_U_13
_atom_site_aniso_U_12
F2 0.0496(7) 0.0246(5) 0.0786(9) 0.0099(5) 0.0114(6) 0.0075(5)
F1 0.0373(6) 0.0397(6) 0.0807(9) -0.0044(6) 0.0099(6) 0.0098(5)
O1 0.0445(7) 0.0293(6) 0.0430(7) -0.0036(5) 0.0202(6) -0.0057(5)
O2 0.0352(7) 0.0285(6) 0.0613(9) -0.0047(6) 0.0036(6) -0.0050(5)
F3 0.0818(10) 0.0621(9) 0.0447(7) -0.0251(6) -0.0094(7) 0.0134(7)
F4 0.1152(13) 0.0395(7) 0.0573(8) -0.0101(6) 0.0538(8) -0.0045(7)
N1 0.0256(6) 0.0231(6) 0.0265(7) -0.0007(5) 0.0059(5) 0.0025(5)
N2 0.0301(7) 0.0196(6) 0.0287(7) 0.0009(5) 0.0067(5) 0.0014(5)
C13 0.0266(7) 0.0189(7) 0.0265(7) 0.0026(6) 0.0052(6) 0.0016(6)
C7 0.0214(7) 0.0200(7) 0.0313(8) -0.0029(6) 0.0016(6) -0.0005(5)
C16 0.0261(7) 0.0211(7) 0.0305(8) 0.0013(6) 0.0065(6) 0.0003(6)
C3 0.0193(7) 0.0285(8) 0.0282(8) 0.0008(6) 0.0068(6) -0.0016(6)
C17 0.0258(7) 0.0202(7) 0.0293(8) 0.0028(6) 0.0065(6) 0.0005(6)
C14 0.0270(8) 0.0224(7) 0.0313(8) 0.0010(6) 0.0034(6) -0.0004(6)
C8 0.0270(8) 0.0231(7) 0.0334(8) -0.0011(6) 0.0041(6) -0.0011(6)
C15 0.0300(8) 0.0230(7) 0.0321(8) -0.0016(6) 0.0018(6) -0.0017(6)
C12 0.0241(7) 0.0297(8) 0.0376(9) -0.0041(7) 0.0057(6) 0.0006(6)
C2 0.0254(8) 0.0292(8) 0.0365(9) 0.0033(7) 0.0070(6) -0.0028(6)
C4 0.0279(8) 0.0298(8) 0.0340(9) -0.0017(7) 0.0077(6) -0.0018(6)
C19 0.0231(7) 0.0285(8) 0.0369(9) -0.0036(7) 0.0061(6) -0.0012(6)
C20 0.0350(8) 0.0220(7) 0.0286(8) -0.0010(6) 0.0050(6) 0.0018(6)
C21 0.0408(9) 0.0255(8) 0.0281(8) 0.0006(6) 0.0103(7) 0.0012(7)
C24 0.0346(9) 0.0246(8) 0.0337(9) -0.0006(7) -0.0016(7) 0.0010(7)
C9 0.0393(9) 0.0245(8) 0.0376(9) 0.0030(7) -0.0009(7) -0.0017(7)
C23 0.0473(10) 0.0236(8) 0.0341(9) -0.0028(7) 0.0009(8) 0.0053(7)
C1 0.0286(8) 0.0416(10) 0.0384(9) 0.0122(8) 0.0062(7) -0.0030(7)
C11 0.0255(8) 0.0323(9) 0.0520(11) -0.0082(8) 0.0013(7) 0.0063(7)
C18 0.0267(8) 0.0354(9) 0.0464(10) -0.0084(8) 0.0017(7) -0.0021(7)
C5 0.0310(8) 0.0463(10) 0.0316(9) -0.0075(8) 0.0065(7) -0.0058(8)
C6 0.0281(8) 0.0568(12) 0.0297(9) 0.0067(8) 0.0053(7) -0.0056(8)
C10 0.0361(9) 0.0252(8) 0.0493(11) -0.0007(7) -0.0078(8) 0.0051(7)
C22 0.0498(11) 0.0284(9) 0.0391(10) 0.0002(7) 0.0181(8) 0.0025(8)

loop_
_atom_type_symbol
_atom_type_description
_atom_type_scat_dispersion_real
_atom_type_scat_dispersion_imag
_atom_type_scat_source
C C 0.0181 0.0091 'International Tables Vol C Tables 4.2.6.8 and 6.1.1.4'
H H 0.0000 0.0000 'International Tables Vol C Tables 4.2.6.8 and 6.1.1.4'
F F 0.0727 0.0534 'International Tables Vol C Tables 4.2.6.8 and 6.1.1.4'
N N 0.0311 0.0180 'International Tables Vol C Tables 4.2.6.8 and 6.1.1.4'
O O 0.0492 0.0322 'International Tables Vol C Tables 4.2.6.8 and 6.1.1.4'

loop_
_geom_angle_atom_site_label_1
_geom_angle_atom_site_label_2
_geom_angle_atom_site_label_3
_geom_angle
_geom_angle_site_symmetry_1
_geom_angle_site_symmetry_3
_geom_angle_publ_flag
C13 N1 C7 117.33(13) . . ?
C13 N1 C3 118.38(13) . . ?
C7 N1 C3 123.25(13) . . ?
C16 N2 C15 120.90(14) . . ?
C16 N2 C20 118.84(14) . . ?
C15 N2 C20 120.01(14) . . ?
C17 C13 N1 119.92(14) . . ?
C17 C13 C14 120.66(14) . . ?
C14 C13 N1 119.41(14) . . ?
C8 C7 N1 119.65(14) . . ?
C8 C7 C12 119.53(15) . . ?
C12 C7 N1 120.80(14) . . ?
N2 C16 H16 119.5 . . ?
N2 C16 C17 121.08(15) . . ?
C17 C16 H16 119.5 . . ?
C2 C3 N1 119.16(15) . . ?
C2 C3 C4 119.49(15) . . ?
C4 C3 N1 121.32(15) . . ?
C13 C17 C19 122.20(14) . . ?
C16 C17 C13 118.34(15) . . ?
C16 C17 C19 119.42(14) . . ?
C13 C14 C18 121.59(15) . . ?
C15 C14 C13 117.82(15) . . ?
C15 C14 C18 120.52(15) . . ?
C7 C8 H8 120.0 . . ?
C7 C8 C9 120.03(15) . . ?
C9 C8 H8 120.0 . . ?
N2 C15 C14 121.16(15) . . ?
N2 C15 H15 119.4 . . ?
C14 C15 H15 119.4 . . ?
C7 C12 H12 120.1 . . ?
C11 C12 C7 119.75(16) . . ?
C11 C12 H12 120.1 . . ?
C3 C2 H2 120.0 . . ?
C1 C2 C3 119.94(17) . . ?
C1 C2 H2 120.0 . . ?
C3 C4 H4 120.1 . . ?
C5 C4 C3 119.73(17) . . ?
C5 C4 H4 120.1 . . ?
C17 C19 H19A 109.5 . . ?
C17 C19 H19B 109.5 . . ?
C17 C19 H19C 109.5 . . ?
H19A C19 H19B 109.5 . . ?
H19A C19 H19C 109.5 . . ?
H19B C19 H19C 109.5 . . ?
C21 C20 N2 123.41(15) . . ?
C21 C20 C24 114.16(15) . . ?
C24 C20 N2 121.91(15) . . ?
O1 C21 C20 131.84(16) . . ?
O1 C21 C22 121.28(16) . . ?
C20 C21 C22 106.83(15) . . ?
O2 C24 C20 132.10(17) . . ?
O2 C24 C23 121.42(16) . . ?
C20 C24 C23 106.48(15) . . ?
C8 C9 H9 119.9 . . ?
C10 C9 C8 120.27(17) . . ?
C10 C9 H9 119.9 . . ?
F2 C23 F3 106.50(15) . . ?
F2 C23 C24 112.38(15) . . ?
F2 C23 C22 112.69(16) . . ?
F3 C23 C24 108.82(15) . . ?
F3 C23 C22 110.12(17) . . ?
C24 C23 C22 106.31(14) . . ?
C2 C1 H1 119.7 . . ?
C6 C1 C2 120.57(17) . . ?
C6 C1 H1 119.7 . . ?
C12 C11 H11 119.7 . . ?
C10 C11 C12 120.62(16) . . ?
C10 C11 H11 119.7 . . ?
C14 C18 H18A 109.5 . . ?
C14 C18 H18B 109.5 . . ?
C14 C18 H18C 109.5 . . ?
H18A C18 H18B 109.5 . . ?
H18A C18 H18C 109.5 . . ?
H18B C18 H18C 109.5 . . ?
C4 C5 H5 119.6 . . ?
C6 C5 C4 120.83(17) . . ?
C6 C5 H5 119.6 . . ?
C1 C6 H6 120.3 . . ?
C5 C6 C1 119.42(17) . . ?
C5 C6 H6 120.3 . . ?
C9 C10 H10 120.1 . . ?
C11 C10 C9 119.78(17) . . ?
C11 C10 H10 120.1 . . ?
F1 C22 C21 108.82(16) . . ?
F1 C22 C23 110.30(15) . . ?
F4 C22 F1 106.54(17) . . ?
F4 C22 C21 112.84(15) . . ?
F4 C22 C23 113.34(17) . . ?
C23 C22 C21 104.97(15) . . ?

loop_
_geom_bond_atom_site_label_1
_geom_bond_atom_site_label_2
_geom_bond_distance
_geom_bond_site_symmetry_2
_geom_bond_publ_flag
F2 C23 1.346(2) . ?
F1 C22 1.361(3) . ?
O1 C21 1.230(2) . ?
O2 C24 1.228(2) . ?
F3 C23 1.352(2) . ?
F4 C22 1.336(2) . ?
N1 C13 1.4153(19) . ?
N1 C7 1.419(2) . ?
N1 C3 1.421(2) . ?
N2 C16 1.354(2) . ?
N2 C15 1.360(2) . ?
N2 C20 1.432(2) . ?
C13 C17 1.400(2) . ?
C13 C14 1.405(2) . ?
C7 C8 1.393(2) . ?
C7 C12 1.397(2) . ?
C16 H16 0.9500 . ?
C16 C17 1.380(2) . ?
C3 C2 1.395(2) . ?
C3 C4 1.397(2) . ?
C17 C19 1.495(2) . ?
C14 C15 1.384(2) . ?
C14 C18 1.502(2) . ?
C8 H8 0.9500 . ?
C8 C9 1.393(2) . ?
C15 H15 0.9500 . ?
C12 H12 0.9500 . ?
C12 C11 1.390(3) . ?
C2 H2 0.9500 . ?
C2 C1 1.390(3) . ?
C4 H4 0.9500 . ?
C4 C5 1.388(3) . ?
C19 H19A 0.9800 . ?
C19 H19B 0.9800 . ?
C19 H19C 0.9800 . ?
C20 C21 1.412(2) . ?
C20 C24 1.414(2) . ?
C21 C22 1.540(2) . ?
C24 C23 1.525(3) . ?
C9 H9 0.9500 . ?
C9 C10 1.384(3) . ?
C23 C22 1.529(3) . ?
C1 H1 0.9500 . ?
C1 C6 1.385(3) . ?
C11 H11 0.9500 . ?
C11 C10 1.383(3) . ?
C18 H18A 0.9800 . ?
C18 H18B 0.9800 . ?
C18 H18C 0.9800 . ?
C5 H5 0.9500 . ?
C5 C6 1.385(3) . ?
C6 H6 0.9500 . ?
C10 H10 0.9500 . ?

loop_
_geom_torsion_atom_site_label_1
_geom_torsion_atom_site_label_2
_geom_torsion_atom_site_label_3
_geom_torsion_atom_site_label_4
_geom_torsion
_geom_torsion_site_symmetry_1
_geom_torsion_site_symmetry_2
_geom_torsion_site_symmetry_3
_geom_torsion_site_symmetry_4
_geom_torsion_publ_flag
F2 C23 C22 F1 17.5(2) . . . . ?
F2 C23 C22 F4 -101.83(19) . . . . ?
F2 C23 C22 C21 134.60(16) . . . . ?
O1 C21 C22 F1 -67.3(2) . . . . ?
O1 C21 C22 F4 50.7(3) . . . . ?
O1 C21 C22 C23 174.61(17) . . . . ?
O2 C24 C23 F2 46.5(2) . . . . ?
O2 C24 C23 F3 -71.2(2) . . . . ?
O2 C24 C23 C22 170.24(17) . . . . ?
F3 C23 C22 F1 136.29(15) . . . . ?
F3 C23 C22 F4 16.9(2) . . . . ?
F3 C23 C22 C21 -106.64(16) . . . . ?
N1 C13 C17 C16 -179.54(14) . . . . ?
N1 C13 C17 C19 2.6(2) . . . . ?
N1 C13 C14 C15 179.99(14) . . . . ?
N1 C13 C14 C18 3.0(2) . . . . ?
N1 C7 C8 C9 -178.02(15) . . . . ?
N1 C7 C12 C11 178.96(15) . . . . ?
N1 C3 C2 C1 -177.46(14) . . . . ?
N1 C3 C4 C5 177.93(14) . . . . ?
N2 C16 C17 C13 -0.5(2) . . . . ?
N2 C16 C17 C19 177.41(14) . . . . ?
N2 C20 C21 O1 6.7(3) . . . . ?
N2 C20 C21 C22 -170.49(15) . . . . ?
N2 C20 C24 O2 -3.1(3) . . . . ?
N2 C20 C24 C23 177.79(15) . . . . ?
C13 N1 C7 C8 30.3(2) . . . . ?
C13 N1 C7 C12 -148.51(15) . . . . ?
C13 N1 C3 C2 37.1(2) . . . . ?
C13 N1 C3 C4 -141.09(15) . . . . ?
C13 C14 C15 N2 -0.4(2) . . . . ?
C7 N1 C13 C17 -108.50(16) . . . . ?
C7 N1 C13 C14 70.27(19) . . . . ?
C7 N1 C3 C2 -154.97(14) . . . . ?
C7 N1 C3 C4 26.9(2) . . . . ?
C7 C8 C9 C10 -1.3(3) . . . . ?
C7 C12 C11 C10 -0.6(3) . . . . ?
C16 N2 C15 C14 1.7(2) . . . . ?
C16 N2 C20 C21 30.7(2) . . . . ?
C16 N2 C20 C24 -140.52(17) . . . . ?
C3 N1 C13 C17 60.19(19) . . . . ?
C3 N1 C13 C14 -121.04(16) . . . . ?
C3 N1 C7 C8 -137.79(15) . . . . ?
C3 N1 C7 C12 43.4(2) . . . . ?
C3 C2 C1 C6 -0.6(2) . . . . ?
C3 C4 C5 C6 -0.4(3) . . . . ?
C17 C13 C14 C15 -1.3(2) . . . . ?
C17 C13 C14 C18 -178.22(15) . . . . ?
C14 C13 C17 C16 1.7(2) . . . . ?
C14 C13 C17 C19 -176.14(15) . . . . ?
C8 C7 C12 C11 0.1(2) . . . . ?
C8 C9 C10 C11 0.8(3) . . . . ?
C15 N2 C16 C17 -1.2(2) . . . . ?
C15 N2 C20 C21 -155.08(16) . . . . ?
C15 N2 C20 C24 33.7(2) . . . . ?
C12 C7 C8 C9 0.8(2) . . . . ?
C12 C11 C10 C9 0.2(3) . . . . ?
C2 C3 C4 C5 -0.2(2) . . . . ?
C2 C1 C6 C5 0.1(3) . . . . ?
C4 C3 C2 C1 0.7(2) . . . . ?
C4 C5 C6 C1 0.5(3) . . . . ?
C20 N2 C16 C17 173.03(14) . . . . ?
C20 N2 C15 C14 -172.48(15) . . . . ?
C20 C21 C22 F1 110.24(17) . . . . ?
C20 C21 C22 F4 -131.72(18) . . . . ?
C20 C21 C22 C23 -7.83(19) . . . . ?
C20 C24 C23 F2 -134.23(16) . . . . ?
C20 C24 C23 F3 108.06(17) . . . . ?
C20 C24 C23 C22 -10.52(19) . . . . ?
C21 C20 C24 O2 -175.03(19) . . . . ?
C21 C20 C24 C23 5.8(2) . . . . ?
C24 C20 C21 O1 178.52(19) . . . . ?
C24 C20 C21 C22 1.3(2) . . . . ?
C24 C23 C22 F1 -105.99(16) . . . . ?
C24 C23 C22 F4 134.65(17) . . . . ?
C24 C23 C22 C21 11.08(19) . . . . ?
C18 C14 C15 N2 176.57(16) . . . . ?
